data_2217455
loop_
_publ_author_name
'Yuan-Hui Wu'
'Tian-Mo Liu'
'Su-Xing Luo'

_publ_section_title
;
 Diaquabis(5-phenyl-1<i>H</i>-pyrazole-3-carboxylato)copper(II)
;
_journal_coeditor_code CI2551
_journal_issue 2
_journal_name_full 'Acta Crystallographica Section E'
_journal_page_first m355
_journal_page_last m355
_journal_paper_doi 10.1107/S1600536808000810
_journal_volume 64
_journal_year 2008
_chemical_formula_iupac '[Cu (C10 H7 N2 O2)2 (H2 O)2]'
_chemical_formula_moiety 'C20 H18 Cu N4 O6'
_chemical_formula_sum 'C20 H18 Cu N4 O6'
_chemical_formula_weight 473.92
_chemical_name_systematic
;
Diaquabis(5-phenyl-1<i>H</i>-pyrazole-3-carboxylato)copper(II)
;
_space_group_IT_number 14
_symmetry_cell_setting monoclinic
_symmetry_space_group_name_Hall '-P 2yn'
_symmetry_space_group_name_H-M 'P 1 21/n 1'
_atom_sites_solution_hydrogens geom
_atom_sites_solution_primary direct
_atom_sites_solution_secondary difmap
_audit_creation_method SHELXL-97
_cell_angle_alpha 90.00
_cell_angle_beta 106.2930(10)
_cell_angle_gamma 90.00
_cell_formula_units_Z 2
_cell_length_a 5.0443(6)
_cell_length_b 32.161(4)
_cell_length_c 6.3234(8)
_cell_measurement_reflns_used 2772
_cell_measurement_temperature 292(2)
_cell_measurement_theta_max 26.60
_cell_measurement_theta_min 2.53
_cell_volume 984.6(2)
_computing_cell_refinement 'SAINT (Bruker, 1997)'
_computing_data_collection 'SMART (Bruker, 1997)'
_computing_data_reduction 'SAINT (Bruker, 1997)'
_computing_molecular_graphics 'SHELXTL (Sheldrick, 2008)'
_computing_publication_material 'SHELXL97 (Sheldrick, 2008)'
_computing_structure_refinement 'SHELXL97 (Sheldrick, 2008)'
_computing_structure_solution 'SHELXS97 (Sheldrick, 2008)'
_diffrn_ambient_temperature 292(2)
_diffrn_measured_fraction_theta_full 0.996
_diffrn_measured_fraction_theta_max 0.996
_diffrn_measurement_device_type 'Bruker SMART CCD area-detector'
_diffrn_measurement_method '\f and \w'
_diffrn_radiation_monochromator graphite
_diffrn_radiation_source 'fine-focus sealed tube'
_diffrn_radiation_type MoK\a
_diffrn_radiation_wavelength 0.71073
_diffrn_reflns_av_R_equivalents 0.0272
_diffrn_reflns_av_sigmaI/netI 0.0258
_diffrn_reflns_limit_h_max 6
_diffrn_reflns_limit_h_min -6
_diffrn_reflns_limit_k_max 39
_diffrn_reflns_limit_k_min -41
_diffrn_reflns_limit_l_max 8
_diffrn_reflns_limit_l_min -8
_diffrn_reflns_number 8611
_diffrn_reflns_theta_full 27.49
_diffrn_reflns_theta_max 27.49
_diffrn_reflns_theta_min 2.53
_diffrn_standards_number 0
_exptl_absorpt_coefficient_mu 1.157
_exptl_absorpt_correction_T_max 0.8285
_exptl_absorpt_correction_T_min 0.6897
_exptl_absorpt_correction_type multi-scan
_exptl_absorpt_process_details '(SADABS; Sheldrick, 1996)'
_exptl_crystal_colour blue
_exptl_crystal_density_diffrn 1.599
_exptl_crystal_density_method 'not measured'
_exptl_crystal_description Block
_exptl_crystal_F_000 486
_exptl_crystal_size_max 0.35
_exptl_crystal_size_mid 0.25
_exptl_crystal_size_min 0.17
_refine_diff_density_max 0.340
_refine_diff_density_min -0.318
_refine_ls_extinction_method none
_refine_ls_goodness_of_fit_ref 1.078
_refine_ls_hydrogen_treatment mixed
_refine_ls_matrix_type full
_refine_ls_number_parameters 150
_refine_ls_number_reflns 2254
_refine_ls_number_restraints 3
_refine_ls_restrained_S_all 1.077
_refine_ls_R_factor_all 0.0465
_refine_ls_R_factor_gt 0.0367
_refine_ls_shift/su_max 0.001
_refine_ls_shift/su_mean <0.001
_refine_ls_structure_factor_coef Fsqd
_refine_ls_weighting_details 'calc w=1/[\s^2^(Fo^2^)+(0.0302P)^2^+0.72P] where P=(Fo^2^+2Fc^2^)/3'
_refine_ls_weighting_scheme calc
_refine_ls_wR_factor_gt 0.0796
_refine_ls_wR_factor_ref 0.0838
_reflns_number_gt 1907
_reflns_number_total 2254
_reflns_threshold_expression I>2\s(I)
_cod_data_source_file ci2551.cif
_cod_data_source_block I
_cod_depositor_comments
;
The following automatic conversions were performed:
'_symmetry_cell_setting' value 'Monoclinic' changed to 'monoclinic'
according to '/home/saulius/struct/CIF-dictionaries/cif_core.dic'
dictionary named 'cif_core.dic' version 2.4.1 from 2010-06-29.

Automatic conversion script
Id: cif_fix_enum 1527 2010-12-29 10:47:43Z saulius 

The following automatic conversions were performed:

'_symmetry_cell_setting' value 'Monoclinic' changed to 'monoclinic'
according to /home/saulius/struct/CIF-dictionaries/cif_core.dic
dictionary named 'cif_core.dic' version 2.4.1 from 2010-06-29.

Automatic conversion script
Id: cif_fix_values 1715 2011-07-08 13:25:40Z adriana 
;
_cod_original_sg_symbol_H-M 'P 21/n'
_cod_database_code 2217455
_cod_database_fobs_code 2217455

loop_
_symmetry_equiv_pos_as_xyz
'x, y, z'
'-x+1/2, y+1/2, -z+1/2'
'-x, -y, -z'
'x-1/2, -y-1/2, z-1/2'

loop_
_atom_site_type_symbol
_atom_site_label
_atom_site_fract_x
_atom_site_fract_y
_atom_site_fract_z
_atom_site_U_iso_or_equiv
_atom_site_adp_type
_atom_site_calc_flag
_atom_site_refinement_flags
_atom_site_occupancy
Cu Cu1 0.5000 0.0000 0.0000 0.03166(13) Uani d S 1
O O1 0.3462(3) 0.01796(5) 0.2440(2) 0.0325(3) Uani d . 1
O O2 0.3301(4) 0.07235(5) 0.4604(3) 0.0404(4) Uani d . 1
O O3 0.0850(4) 0.03336(6) -0.2706(3) 0.0380(4) Uani d D 1
N N1 0.6670(4) 0.05536(5) 0.0513(3) 0.0294(4) Uani d . 1
N N2 0.8212(4) 0.08034(5) -0.0348(3) 0.0301(4) Uani d . 1
H H2 0.8956 0.0730 -0.1359 0.036 Uiso calc R 1
C C1 0.4084(4) 0.05525(7) 0.3144(3) 0.0288(5) Uani d . 1
C C2 0.5895(4) 0.07783(7) 0.2015(3) 0.0277(4) Uani d . 1
C C3 0.6964(4) 0.11779(7) 0.2111(4) 0.0302(5) Uani d . 1
H H3 0.6732 0.1395 0.3017 0.036 Uiso calc R 1
C C4 0.8454(4) 0.11852(6) 0.0569(4) 0.0282(4) Uani d . 1
C C5 1.0091(5) 0.15138(7) -0.0085(4) 0.0328(5) Uani d . 1
C C6 1.0740(6) 0.18727(8) 0.1155(5) 0.0473(6) Uani d . 1
H H6 1.0067 0.1911 0.2368 0.057 Uiso calc R 1
C C7 1.2389(7) 0.21770(9) 0.0605(6) 0.0641(9) Uani d . 1
H H7 1.2821 0.2417 0.1454 0.077 Uiso calc R 1
C C8 1.3376(6) 0.21240(9) -0.1183(6) 0.0642(9) Uani d . 1
H H8 1.4482 0.2328 -0.1543 0.077 Uiso calc R 1
C C9 1.2744(6) 0.17720(10) -0.2448(5) 0.0565(8) Uani d . 1
H H9 1.3419 0.1738 -0.3663 0.068 Uiso calc R 1
C C10 1.1097(5) 0.14664(8) -0.1918(4) 0.0438(6) Uani d . 1
H H10 1.0662 0.1229 -0.2786 0.053 Uiso calc R 1
H H1W 0.138(6) 0.0417(9) -0.376(4) 0.069(10) Uiso d D 1
H H2W -0.041(5) 0.0163(8) -0.312(5) 0.075(11) Uiso d D 1

loop_
_atom_site_aniso_label
_atom_site_aniso_U_11
_atom_site_aniso_U_22
_atom_site_aniso_U_33
_atom_site_aniso_U_12
_atom_site_aniso_U_13
_atom_site_aniso_U_23
Cu1 0.0386(2) 0.0297(2) 0.0341(2) -0.00911(17) 0.02227(17) -0.00583(17)
O1 0.0365(9) 0.0338(8) 0.0339(8) -0.0071(7) 0.0207(7) -0.0019(7)
O2 0.0523(11) 0.0407(9) 0.0388(9) -0.0031(8) 0.0301(8) -0.0036(7)
O3 0.0416(10) 0.0443(10) 0.0361(9) -0.0093(8) 0.0239(8) -0.0051(8)
N1 0.0332(10) 0.0304(10) 0.0301(9) -0.0060(7) 0.0177(8) -0.0028(7)
N2 0.0334(10) 0.0325(10) 0.0311(10) -0.0064(8) 0.0203(8) -0.0029(8)
C1 0.0276(11) 0.0349(12) 0.0264(11) 0.0006(9) 0.0115(9) 0.0032(9)
C2 0.0286(11) 0.0311(11) 0.0260(10) 0.0004(8) 0.0119(9) -0.0003(8)
C3 0.0315(11) 0.0298(11) 0.0320(12) 0.0002(9) 0.0133(9) -0.0033(9)
C4 0.0282(10) 0.0277(11) 0.0296(11) 0.0005(8) 0.0094(9) 0.0016(9)
C5 0.0285(11) 0.0303(11) 0.0402(12) 0.0008(9) 0.0108(9) 0.0071(10)
C6 0.0478(15) 0.0366(14) 0.0641(18) -0.0063(11) 0.0264(13) -0.0051(12)
C7 0.0610(19) 0.0357(15) 0.104(3) -0.0135(13) 0.0363(19) -0.0046(15)
C8 0.0521(18) 0.0476(17) 0.101(3) -0.0060(14) 0.0345(18) 0.0248(17)
C9 0.0530(17) 0.0655(19) 0.0588(18) -0.0018(14) 0.0287(14) 0.0232(15)
C10 0.0481(15) 0.0462(15) 0.0411(14) -0.0060(11) 0.0189(12) 0.0055(11)

loop_
_atom_type_symbol
_atom_type_description
_atom_type_scat_dispersion_real
_atom_type_scat_dispersion_imag
_atom_type_scat_source
C C 0.0033 0.0016 'International Tables Vol C Tables 4.2.6.8 and 6.1.1.4'
H H 0.0000 0.0000 'International Tables Vol C Tables 4.2.6.8 and 6.1.1.4'
N N 0.0061 0.0033 'International Tables Vol C Tables 4.2.6.8 and 6.1.1.4'
O O 0.0106 0.0060 'International Tables Vol C Tables 4.2.6.8 and 6.1.1.4'
Cu Cu 0.3201 1.2651 'International Tables Vol C Tables 4.2.6.8 and 6.1.1.4'

loop_
_geom_angle_atom_site_label_1
_geom_angle_atom_site_label_2
_geom_angle_atom_site_label_3
_geom_angle_site_symmetry_1
_geom_angle_site_symmetry_3
_geom_angle
_geom_angle_publ_flag
N1 Cu1 N1 . 3_655 180 y
N1 Cu1 O1 . 3_655 98.56(6) y
N1 Cu1 O1 3_655 3_655 81.44(6) ?
N1 Cu1 O1 . . 81.44(6) y
N1 Cu1 O1 3_655 . 98.56(6) ?
O1 Cu1 O1 3_655 . 180 y
N1 Cu1 O3 . . 87.85(7) y
N1 Cu1 O3 3_655 . 92.15(7) y
O1 Cu1 O3 3_655 . 91.56(6) y
O1 Cu1 O3 . . 88.44(6) y
C1 O1 Cu1 . . 115.29(13) ?
Cu1 O3 H1W . . 107(2) ?
Cu1 O3 H2W . . 110(2) ?
H1W O3 H2W . . 111(2) ?
C2 N1 N2 . . 106.51(17) ?
C2 N1 Cu1 . . 114.33(14) ?
N2 N1 Cu1 . . 138.77(14) ?
N1 N2 C4 . . 111.41(17) ?
N1 N2 H2 . . 124.3 ?
C4 N2 H2 . . 124.3 ?
O2 C1 O1 . . 125.27(19) ?
O2 C1 C2 . . 120.58(19) ?
O1 C1 C2 . . 114.14(18) ?
N1 C2 C3 . . 110.16(18) ?
N1 C2 C1 . . 114.60(18) ?
C3 C2 C1 . . 135.23(19) ?
C4 C3 C2 . . 105.36(19) ?
C4 C3 H3 . . 127.3 ?
C2 C3 H3 . . 127.3 ?
N2 C4 C3 . . 106.56(18) ?
N2 C4 C5 . . 121.60(19) ?
C3 C4 C5 . . 131.8(2) ?
C6 C5 C10 . . 118.6(2) ?
C6 C5 C4 . . 120.2(2) ?
C10 C5 C4 . . 121.2(2) ?
C5 C6 C7 . . 120.6(3) ?
C5 C6 H6 . . 119.7 ?
C7 C6 H6 . . 119.7 ?
C8 C7 C6 . . 120.1(3) ?
C8 C7 H7 . . 120.0 ?
C6 C7 H7 . . 120.0 ?
C7 C8 C9 . . 120.4(3) ?
C7 C8 H8 . . 119.8 ?
C9 C8 H8 . . 119.8 ?
C8 C9 C10 . . 120.1(3) ?
C8 C9 H9 . . 120.0 ?
C10 C9 H9 . . 120.0 ?
C9 C10 C5 . . 120.3(3) ?
C9 C10 H10 . . 119.9 ?
C5 C10 H10 . . 119.9 ?

loop_
_geom_bond_atom_site_label_1
_geom_bond_atom_site_label_2
_geom_bond_site_symmetry_2
_geom_bond_distance
_geom_bond_publ_flag
Cu1 N1 . 1.9572(17) y
Cu1 N1 3_655 1.9573(17) ?
Cu1 O1 3_655 1.9968(14) ?
Cu1 O1 . 1.9968(14) y
Cu1 O3 . 2.5400(19) y
O1 C1 . 1.287(3) ?
O2 C1 . 1.231(3) ?
O3 H1W . 0.827(10) ?
O3 H2W . 0.825(10) ?
N1 C2 . 1.336(3) ?
N1 N2 . 1.336(2) ?
N2 C4 . 1.349(3) ?
N2 H2 . 0.86 ?
C1 C2 . 1.496(3) ?
C2 C3 . 1.388(3) ?
C3 C4 . 1.388(3) ?
C3 H3 . 0.93 ?
C4 C5 . 1.470(3) ?
C5 C6 . 1.382(3) ?
C5 C10 . 1.398(3) ?
C6 C7 . 1.390(4) ?
C6 H6 . 0.93 ?
C7 C8 . 1.368(5) ?
C7 H7 . 0.93 ?
C8 C9 . 1.371(5) ?
C8 H8 . 0.93 ?
C9 C10 . 1.387(3) ?
C9 H9 . 0.93 ?
C10 H10 . 0.93 ?

loop_
_geom_hbond_atom_site_label_D
_geom_hbond_atom_site_label_H
_geom_hbond_atom_site_label_A
_geom_hbond_site_symmetry_A
_geom_hbond_distance_DH
_geom_hbond_distance_HA
_geom_hbond_distance_DA
_geom_hbond_angle_DHA
O3 H1W O2 1_554 0.83(3) 1.88(3) 2.679(3) 161(3)
N2 H2 O3 1_655 0.86 1.93 2.719(3) 152
O3 H2W O1 3_555 0.83(3) 2.04(3) 2.773(3) 149(3)

loop_
_geom_torsion_atom_site_label_1
_geom_torsion_atom_site_label_2
_geom_torsion_atom_site_label_3
_geom_torsion_atom_site_label_4
_geom_torsion_site_symmetry_1
_geom_torsion
N1 Cu1 O1 C1 . 2.75(15)
N1 Cu1 O1 C1 3_655 -177.25(15)
O3 Cu1 O1 C1 . -85.31(15)
O1 Cu1 N1 C2 3_655 175.94(15)
O1 Cu1 N1 C2 . -4.06(15)
O3 Cu1 N1 C2 . 84.69(16)
O1 Cu1 N1 N2 3_655 4.4(2)
O1 Cu1 N1 N2 . -175.6(2)
O3 Cu1 N1 N2 . -86.8(2)
C2 N1 N2 C4 . 0.1(2)
Cu1 N1 N2 C4 . 172.02(17)
Cu1 O1 C1 O2 . 178.61(18)
Cu1 O1 C1 C2 . -1.0(2)
N2 N1 C2 C3 . 0.0(2)
Cu1 N1 C2 C3 . -174.22(15)
N2 N1 C2 C1 . 178.84(17)
Cu1 N1 C2 C1 . 4.7(2)
O2 C1 C2 N1 . 178.0(2)
O1 C1 C2 N1 . -2.4(3)
O2 C1 C2 C3 . -3.5(4)
O1 C1 C2 C3 . 176.1(2)
N1 C2 C3 C4 . 0.0(2)
C1 C2 C3 C4 . -178.6(2)
N1 N2 C4 C3 . -0.1(2)
N1 N2 C4 C5 . 179.06(19)
C2 C3 C4 N2 . 0.1(2)
C2 C3 C4 C5 . -179.0(2)
N2 C4 C5 C6 . -167.6(2)
C3 C4 C5 C6 . 11.3(4)
N2 C4 C5 C10 . 10.3(3)
C3 C4 C5 C10 . -170.8(2)
C10 C5 C6 C7 . -0.8(4)
C4 C5 C6 C7 . 177.2(3)
C5 C6 C7 C8 . 0.3(5)
C6 C7 C8 C9 . 0.2(5)
C7 C8 C9 C10 . -0.1(5)
C8 C9 C10 C5 . -0.5(4)
C6 C5 C10 C9 . 0.9(4)
C4 C5 C10 C9 . -177.1(2)
